data_4118623
loop_
_publ_author_name
'Jes\'us Ferrando-Soria'
'Pablo Serra-Crespo'
'Martijn de Lange'
'Jorge Gascon'
'Freek Kapteijn'
'Miguel Julve'
'Joan Cano'
'Francesc Lloret'
'Jorge Pas\'an'
'Catalina Ruiz-P\'erez'
'Yves Journaux'
'Emilio Pardo'

_publ_contact_author_address
;Laboratorio de Rayos X y Materiales Moleculares
 Dpto. F\'isica Fundamental II. Facultad de F\'isica
 Universidad de La Laguna
 E-38204. La Laguna. Tenerife
 Spain
;
_publ_contact_author_email caruiz@ull.es
_publ_contact_author_fax +34922318320
_publ_contact_author_name 'Professor Catalina Ruiz-P\'erez'
_publ_contact_author_phone +34922318300
_publ_section_title
;
 Selective Gas and Vapor Sorption and Magnetic Sensing by an Isoreticular
 Mixed-Metal-Organic Framework
;
_journal_name_full 'Journal of the American Chemical Society'
_journal_page_first 15301
_journal_page_last 15304
_journal_paper_doi 10.1021/ja3045822
_journal_volume 134
_journal_year 2012
_chemical_formula_moiety 'Mn4, Cu6, Na4, 6(C13 H10 N2 O6), 60(H2 O)'
_chemical_formula_sum 'C78 H180 Cu6 Mn4 N12 Na4 O96'
_chemical_formula_weight 3514.34
_chemical_name_systematic
;
 ?
;
_space_group_IT_number 123
_symmetry_cell_setting tetragonal
_symmetry_space_group_name_Hall '-P 4 2'
_symmetry_space_group_name_H-M 'P 4/m m m'
_atom_sites_solution_hydrogens geom
_atom_sites_solution_primary direct
_atom_sites_solution_secondary difmap
_audit_creation_method SHELXL-97
_cell_angle_alpha 90.00
_cell_angle_beta 90.00
_cell_angle_gamma 90.00
_cell_formula_units_Z 4
_cell_length_a 36.332(5)
_cell_length_b 36.332(5)
_cell_length_c 15.208(3)
_cell_measurement_temperature 100(2)
_cell_volume 20075(6)
_computing_cell_refinement 'HKL2000 (Otwinowski & Minor, 1997)'
_computing_data_collection 'MxCube (ESRF, 2006)'
_computing_data_reduction 'HKL2000 (Otwinowski & Minor, 1997)'
_computing_molecular_graphics 'Ortep-3 for Windows (Farrugia, 1997)'
_computing_publication_material 'WinGX publication routines (Farrugia, 1999)'
_computing_structure_refinement 'SHELXL-97 (Sheldrick, 1997)'
_computing_structure_solution 'SHELXS-97 (Sheldrick, 1997)'
_diffrn_ambient_temperature 100(2)
_diffrn_detector 'CCD plate'
_diffrn_detector_area_resol_mean 9.6
_diffrn_measured_fraction_theta_full 0.998
_diffrn_measured_fraction_theta_max 0.998
_diffrn_measurement_device_type 'Single-axis HUBER diffractometer'
_diffrn_measurement_method 'CCD rotation images, thick slices'
_diffrn_radiation_detector 'ADSC Q210r CCD (binned mode)'
_diffrn_radiation_monochromator 'Si 111'
_diffrn_radiation_wavelength 0.73850
_diffrn_reflns_av_R_equivalents 0.0960
_diffrn_reflns_av_sigmaI/netI 0.0229
_diffrn_reflns_limit_h_max 42
_diffrn_reflns_limit_h_min -42
_diffrn_reflns_limit_k_max 42
_diffrn_reflns_limit_k_min -42
_diffrn_reflns_limit_l_max 17
_diffrn_reflns_limit_l_min -17
_diffrn_reflns_number 306795
_diffrn_reflns_theta_full 25.75
_diffrn_reflns_theta_max 25.75
_diffrn_reflns_theta_min 1.30
_diffrn_source synchrotron
_diffrn_source_type 'ESRF-CRG BM16'
_exptl_absorpt_coefficient_mu 1.057
_exptl_absorpt_correction_T_max 0.3296
_exptl_absorpt_correction_T_min 0.3176
_exptl_absorpt_correction_type sphere
_exptl_absorpt_process_details
;
Interpolation using  Int.Tab. Vol. C (1992) p. 523,Tab. 6.3.3.3
for values of muR in the range 0-2.5, and Int.Tab. Vol.II (1959)
p.302; Table 5.3.6 B for muR in the range 2.6-10.0.
The interpolation procedure of C.W.Dwiggins Jr (Acta Cryst.(1975)
A31,146-148) is used with some modification.
;
_exptl_crystal_colour green
_exptl_crystal_density_diffrn 1.123
_exptl_crystal_description prism
_exptl_crystal_F_000 6792
_exptl_crystal_size_max 0.09
_exptl_crystal_size_mid 0.06
_exptl_crystal_size_min 0.04
_refine_diff_density_max 3.543
_refine_diff_density_min -0.933
_refine_diff_density_rms 0.273
_refine_ls_extinction_coef 0.017(2)
_refine_ls_extinction_expression Fc^*^=kFc[1+0.001xFc^2^\l^3^/sin(2\q)]^-1/4^
_refine_ls_extinction_method SHELXL
_refine_ls_goodness_of_fit_ref 2.870
_refine_ls_hydrogen_treatment cosntr
_refine_ls_matrix_type full
_refine_ls_number_parameters 551
_refine_ls_number_reflns 9434
_refine_ls_number_restraints 20
_refine_ls_restrained_S_all 2.871
_refine_ls_R_factor_all 0.1911
_refine_ls_R_factor_gt 0.1906
_refine_ls_shift/su_max 0.005
_refine_ls_shift/su_mean 0.001
_refine_ls_structure_factor_coef Fsqd
_refine_ls_weighting_details 'calc w=1/[\s^2^(Fo^2^)+(0.2000P)^2^+0.0000P] where P=(Fo^2^+2Fc^2^)/3'
_refine_ls_weighting_scheme calc
_refine_ls_wR_factor_gt 0.5535
_refine_ls_wR_factor_ref 0.5536
_reflns_number_gt 9389
_reflns_number_total 9434
_reflns_threshold_expression >2sigma(I)
_cod_data_source_file ja3045822_si_001.cif
_cod_data_source_block compound1
_cod_database_code 4118623
_exptl_absorpt_correction_t_ave 0.3245

loop_
_symmetry_equiv_pos_as_xyz
'x, y, z'
'x, -y, -z'
'-x, -y, z'
'-x, y, -z'
'y, x, -z'
'y, -x, z'
'-y, x, z'
'-y, -x, -z'
'-x, -y, -z'
'-x, y, z'
'x, y, -z'
'x, -y, z'
'-y, -x, z'
'-y, x, -z'
'y, -x, -z'
'y, x, z'

loop_
_atom_site_label
_atom_site_type_symbol
_atom_site_fract_x
_atom_site_fract_y
_atom_site_fract_z
_atom_site_U_iso_or_equiv
_atom_site_adp_type
_atom_site_occupancy
_atom_site_symmetry_multiplicity
_atom_site_calc_flag
_atom_site_refinement_flags
_atom_site_disorder_group
C1 C 0.0701(5) 0.3523(3) 0.2221(7) 0.084(4) Uani 1 1 d . .
C2 C 0.0726(4) 0.3270(3) 0.3028(7) 0.076(3) Uani 1 1 d . .
C3 C 0.1453(3) 0.4256(3) 0.3042(6) 0.062(2) Uani 1 1 d . .
C4 C 0.1637(3) 0.4305(3) 0.2144(6) 0.065(3) Uani 1 1 d . .
C5 C 0.2059(3) 0.3045(3) 0.2802(6) 0.065(3) Uani 1 1 d . .
C6 C 0.1876(3) 0.2918(2) 0.1924(5) 0.053(2) Uani 1 1 d . .
C7 C 0.0456(3) 0.2970(3) 0.4207(5) 0.064(2) Uani 1 1 d . .
C8 C 0.0463(5) 0.3161(3) 0.5000 0.069(4) Uani 1 2 d S .
C9 C 0.0474(3) 0.2584(2) 0.4205(5) 0.057(2) Uani 1 1 d . .
C10 C 0.0494(4) 0.2399(3) 0.5000 0.059(3) Uani 1 2 d S .
H10 H 0.0523 0.2145 0.5000 0.071 Uiso 1 2 calc SR .
C11 C 0.1152(3) 0.4545(2) 0.4223(4) 0.059(2) Uani 1 1 d . .
C12 C 0.1376(4) 0.4559(4) 0.5000 0.061(3) Uani 1 2 d S .
C13 C 0.1771(4) 0.4556(5) 0.5000 0.083(5) Uani 1 2 d S .
H13A H 0.1859 0.4569 0.5594 0.124 Uiso 0.50 1 calc PR .
H13B H 0.1861 0.4763 0.4673 0.124 Uiso 0.50 1 calc PR .
H13C H 0.1857 0.4332 0.4733 0.124 Uiso 0.50 1 calc PR .
C14 C 0.1849(2) 0.2494(2) 0.0770(4) 0.0427(17) Uani 1 1 d . .
C15 C 0.2001(3) 0.2635(3) 0.0000 0.048(3) Uani 1 2 d S .
C16 C 0.2272(8) 0.2934(6) 0.0000 0.133(11) Uani 1 2 d S .
H16A H 0.2339 0.2993 0.0595 0.200 Uiso 0.50 1 calc PR .
H16B H 0.2167 0.3148 -0.0276 0.200 Uiso 0.50 1 calc PR .
H16C H 0.2487 0.2859 -0.0319 0.200 Uiso 0.50 1 calc PR .
C17 C 0.1571(3) 0.2268(3) 0.0801(5) 0.061(2) Uani 1 1 d . .
C18 C 0.1422(4) 0.2121(5) 0.0000 0.080(5) Uani 1 2 d S .
H18 H 0.1240 0.1942 0.0000 0.096 Uiso 1 2 calc SR .
C19 C 0.0778(3) 0.4529(2) 0.4201(5) 0.059(2) Uani 1 1 d . .
C20 C 0.0574(4) 0.4487(4) 0.3337(8) 0.095(4) Uani 1 1 d . .
H20A H 0.0746 0.4501 0.2859 0.142 Uiso 1 1 calc R .
H20B H 0.0396 0.4681 0.3282 0.142 Uiso 1 1 calc R .
H20C H 0.0452 0.4253 0.3324 0.142 Uiso 1 1 calc R .
C21 C 0.0608(4) 0.4516(4) 0.5000 0.066(3) Uani 1 2 d S .
H21 H 0.0353 0.4497 0.5000 0.079 Uiso 1 2 calc SR .
C22 C 0.0473(7) 0.3594(4) 0.5000 0.105(7) Uani 1 2 d S .
H22A H 0.0474 0.3682 0.5595 0.158 Uiso 0.50 1 calc PR .
H22B H 0.0259 0.3686 0.4702 0.158 Uiso 0.50 1 calc PR .
H22C H 0.0691 0.3677 0.4703 0.158 Uiso 0.50 1 calc PR .
C23 C 0.0502(4) 0.2375(3) 0.3343(7) 0.093(4) Uani 1 1 d . .
H23A H 0.0491 0.2545 0.2861 0.140 Uiso 1 1 calc R .
H23B H 0.0301 0.2204 0.3298 0.140 Uiso 1 1 calc R .
H23C H 0.0730 0.2243 0.3324 0.140 Uiso 1 1 calc R .
C24 C 0.1413(4) 0.2100(4) 0.1619(7) 0.113(6) Uani 1 1 d . .
H24A H 0.1206 0.1948 0.1468 0.170 Uiso 1 1 calc R .
H24B H 0.1335 0.2292 0.2011 0.170 Uiso 1 1 calc R .
H24C H 0.1597 0.1952 0.1903 0.170 Uiso 1 1 calc R .
Cu1 Cu 0.0000 0.33257(6) 0.27367(11) 0.0826(8) Uani 1 2 d S .
Cu2 Cu 0.15191(5) 0.5000 0.26956(10) 0.0607(7) Uani 1 2 d S .
Cu3 Cu 0.24226(3) 0.24226(3) 0.23098(9) 0.0544(7) Uani 1 2 d S .
Mn1 Mn 0.14722(5) 0.35218(4) 0.24812(8) 0.0647(7) Uani 1 1 d . .
N1 N 0.0441(3) 0.3168(2) 0.3419(5) 0.068(2) Uani 1 1 d . .
N2 N 0.1370(2) 0.4571(2) 0.3393(4) 0.064(2) Uani 1 1 d . .
N3 N 0.20086(19) 0.26268(18) 0.1597(4) 0.0487(16) Uani 1 1 d . .
O1 O 0.0361(3) 0.3577(2) 0.2008(5) 0.085(2) Uani 1 1 d . .
O2 O 0.0979(3) 0.3628(2) 0.1828(4) 0.094(3) Uani 1 1 d . .
O1W O 0.2090(2) 0.2090(2) 0.3441(7) 0.099(4) Uani 1 2 d S .
O3 O 0.1074(3) 0.31859(19) 0.3239(4) 0.086(3) Uani 1 1 d . .
O2W O 0.0000 0.2873(6) 0.1496(9) 0.161(8) Uani 1 2 d S .
O4 O 0.1710(2) 0.46199(16) 0.1896(4) 0.0643(18) Uani 1 1 d . .
O3W O 0.0979(3) 0.5000 0.1507(6) 0.075(3) Uani 1 2 d S .
O5 O 0.1731(3) 0.40006(18) 0.1755(4) 0.082(2) Uani 1 1 d . .
O4W O 0.2240(3) 0.5000 0.3161(8) 0.132(6) Uani 1 2 d S .
O6 O 0.1401(3) 0.39475(17) 0.3323(4) 0.085(2) Uani 1 1 d . .
O5W O 0.2972(3) 0.2972(3) 0.1853(10) 0.235(16) Uani 1 2 d S .
O7 O 0.1615(2) 0.31175(17) 0.1632(4) 0.0626(16) Uani 1 1 d . .
O6W O 0.1225(6) 0.3198(5) 0.0000 0.144(7) Uani 1 2 d S .
O8 O 0.1933(2) 0.33303(19) 0.3146(4) 0.0736(19) Uani 1 1 d . .
O7W O 0.1569(5) 0.3629(4) 0.5000 0.114(5) Uani 1 2 d S .
O9 O 0.23107(19) 0.28483(17) 0.3099(4) 0.0604(16) Uani 1 1 d . .
O8W O 0.2158(11) 0.2954(10) 0.5000 0.248(17) Uani 1 2 d S .
O9W O 0.2499(8) 0.2150(8) 0.5000 0.209(11) Uani 1 2 d S .
O10W O 0.1327(9) 0.4752(7) 0.0000 0.205(10) Uani 1 2 d S .
O11W O 0.3054(8) 0.3273(8) 0.3531(14) 0.075(8) Uani 0.25 1 d P .
O12W O 0.2506(12) 0.5000 0.1501(15) 0.47(5) Uani 1 2 d S .
O13W O 0.0000 0.4269(11) 0.118(2) 0.268(19) Uani 1 2 d S .
O14W O 0.0769(8) 0.5723(8) 0.0921(13) 0.143(10) Uani 0.50 1 d P .
O16W O 0.1428(4) 0.2659(7) 0.415(2) 0.43(2) Uani 1 1 d . .
O17W O 0.2297(7) 0.3767(7) 0.5000 0.31(2) Uani 1 2 d S .
O18W O 0.1829(10) 0.1421(6) 0.3819(12) 0.157(12) Uani 0.50 1 d P .
O19W O 0.1223(6) 0.1864(6) 0.4383(12) 0.269(12) Uani 1 1 d . .
O20W O 0.2520(7) 0.5957(14) 0.357(2) 0.51(4) Uani 1 1 d U .
O21W O 0.2512(5) 0.3837(11) 0.1709(17) 0.35(2) Uani 1 1 d . .
O22W O 0.026(2) 0.5000 0.104(5) 0.42(6) Uani 0.50 2 d SP .
O23W O -0.0301(16) 0.1997(7) 0.120(2) 0.35(5) Uani 0.50 1 d P .
O24W O 0.0725(12) 0.2728(10) 0.126(2) 0.22(2) Uani 0.50 1 d P .
O25W O 0.3027(10) 0.3555(10) 0.0890(16) 0.40(2) Uani 1 1 d . .
O26W O 0.0436(12) 0.3377(11) 0.0000 0.30(5) Uani 0.50 2 d SPD .
O27W O 0.3623(16) 0.3802(16) 0.093(4) 0.50(6) Uani 0.50 1 d PU .
O28W O 0.1912(17) 0.4365(6) 0.0000 0.32(6) Uani 0.50 2 d SPD .
Na1 Na 0.2725(2) 0.2725(2) 0.4301(5) 0.058(2) Uani 0.50 2 d SP .
Na2 Na 0.1936(6) 0.5000 0.0621(11) 0.157(9) Uani 0.50 2 d SPD .
Na3 Na 0.0000 0.3699(19) 0.065(3) 0.33(3) Uani 0.50 2 d SPDU .
Na4 Na 0.1431(7) 0.3993(15) 0.0000 0.135(17) Uani 0.25 2 d SP 1
Na4B Na 0.0899(17) 0.3688(17) 0.0000 0.17(2) Uani 0.25 2 d SP 2

loop_
_atom_site_aniso_label
_atom_site_aniso_U_11
_atom_site_aniso_U_22
_atom_site_aniso_U_33
_atom_site_aniso_U_23
_atom_site_aniso_U_13
_atom_site_aniso_U_12
C1 0.129(11) 0.087(8) 0.035(5) -0.001(5) 0.029(6) -0.004(7)
C2 0.133(11) 0.045(5) 0.050(6) -0.008(4) -0.028(7) -0.001(6)
C3 0.083(6) 0.062(6) 0.041(5) -0.003(4) 0.008(4) 0.001(4)
C4 0.100(7) 0.061(6) 0.034(4) -0.002(4) -0.010(5) 0.001(5)
C5 0.101(8) 0.059(6) 0.034(4) 0.001(4) -0.014(5) 0.000(5)
C6 0.069(5) 0.062(5) 0.028(4) -0.006(4) 0.004(4) 0.005(4)
C7 0.101(7) 0.060(5) 0.031(4) -0.004(4) 0.003(4) -0.003(5)
C8 0.121(12) 0.036(6) 0.052(7) 0.000 0.000 0.020(7)
C9 0.074(6) 0.048(4) 0.048(5) -0.004(4) 0.006(4) -0.021(4)
C10 0.066(8) 0.054(7) 0.057(7) 0.000 0.000 0.025(6)
C11 0.116(8) 0.041(4) 0.021(4) 0.002(3) 0.001(4) 0.007(4)
C12 0.070(8) 0.070(8) 0.043(6) 0.000 0.000 -0.010(6)
C13 0.072(9) 0.124(13) 0.052(8) 0.000 0.000 -0.026(9)
C14 0.056(4) 0.053(4) 0.020(3) -0.007(3) 0.003(3) -0.005(3)
C15 0.055(6) 0.063(7) 0.027(5) 0.000 0.000 -0.031(5)
C16 0.22(3) 0.143(18) 0.040(8) 0.000 0.000 -0.128(19)
C17 0.065(5) 0.087(6) 0.032(4) 0.009(4) -0.004(4) -0.023(5)
C18 0.077(9) 0.105(12) 0.058(8) 0.000 0.000 -0.055(9)
C19 0.083(7) 0.054(5) 0.040(5) 0.008(4) -0.005(4) -0.004(4)
C20 0.099(9) 0.129(11) 0.056(7) 0.007(7) -0.017(6) -0.003(8)
C21 0.087(9) 0.063(8) 0.047(7) 0.000 0.000 0.008(7)
C22 0.22(2) 0.050(8) 0.046(7) 0.000 0.000 -0.022(11)
C23 0.168(13) 0.062(6) 0.051(5) -0.012(5) -0.001(7) 0.040(7)
C24 0.119(10) 0.176(14) 0.044(5) 0.018(7) -0.009(6) -0.110(10)
Cu1 0.136(2) 0.0690(13) 0.0432(11) 0.0139(8) 0.000 0.000
Cu2 0.0922(14) 0.0540(10) 0.0358(10) 0.000 0.0072(7) 0.000
Cu3 0.0670(8) 0.0670(8) 0.0292(9) -0.0026(4) -0.0026(4) -0.0044(7)
Mn1 0.1215(16) 0.0482(9) 0.0244(10) -0.0047(5) 0.0009(7) 0.0021(7)
N1 0.112(7) 0.047(4) 0.044(4) 0.010(3) 0.013(4) 0.007(4)
N2 0.084(5) 0.071(5) 0.037(4) 0.010(3) 0.013(4) 0.001(4)
N3 0.070(4) 0.053(4) 0.023(3) -0.006(3) -0.006(3) -0.009(3)
O1 0.126(7) 0.077(5) 0.051(4) 0.011(3) -0.001(4) 0.010(4)
O2 0.178(9) 0.059(4) 0.045(4) -0.001(3) 0.024(5) -0.004(5)
O1W 0.122(6) 0.122(6) 0.051(6) 0.005(4) 0.005(4) -0.036(8)
O3 0.156(8) 0.063(4) 0.041(3) -0.005(3) 0.022(4) -0.014(5)
O2W 0.25(2) 0.175(16) 0.055(7) -0.003(9) 0.000 0.000
O4 0.111(5) 0.048(3) 0.034(3) -0.003(2) 0.009(3) -0.001(3)
O3W 0.100(7) 0.076(6) 0.049(5) 0.000 -0.012(5) 0.000
O5 0.146(7) 0.057(4) 0.044(3) -0.012(3) -0.007(4) 0.022(4)
O4W 0.051(6) 0.27(2) 0.075(7) 0.000 0.009(6) 0.000
O6 0.167(8) 0.047(4) 0.040(3) 0.012(3) 0.004(4) -0.012(4)
O5W 0.31(2) 0.31(2) 0.084(9) -0.019(5) -0.019(5) -0.25(3)
O7 0.088(4) 0.065(4) 0.035(3) 0.000(3) -0.010(3) 0.011(3)
O6W 0.215(18) 0.174(15) 0.043(6) 0.000 0.000 0.097(14)
O8 0.110(5) 0.067(4) 0.044(3) -0.010(3) -0.021(4) -0.005(4)
O7W 0.175(14) 0.116(10) 0.053(6) 0.000 0.000 -0.052(10)
O9 0.083(4) 0.067(4) 0.031(3) -0.010(3) -0.005(3) 0.005(3)
O8W 0.33(4) 0.33(4) 0.088(14) 0.000 0.000 0.11(4)
O9W 0.21(2) 0.21(3) 0.20(2) 0.000 0.000 0.10(2)
O10W 0.24(3) 0.181(19) 0.19(2) 0.000 0.000 0.034(19)
O11W 0.089(17) 0.102(19) 0.033(10) -0.037(11) -0.002(11) -0.007(14)
O12W 0.32(5) 1.00(15) 0.090(15) 0.000 0.06(2) 0.000
O13W 0.16(2) 0.37(5) 0.27(4) 0.16(4) 0.000 0.000
O14W 0.21(3) 0.17(2) 0.054(11) -0.004(12) -0.026(13) 0.037(19)
O16W 0.119(10) 0.49(3) 0.67(5) 0.48(4) 0.176(18) 0.159(16)
O17W 0.143(19) 0.150(19) 0.64(8) 0.000 0.000 0.057(15)
O18W 0.31(4) 0.090(13) 0.072(11) 0.025(10) 0.063(16) 0.001(16)
O19W 0.198(16) 0.26(2) 0.35(3) 0.14(2) 0.148(18) 0.076(15)
O20W 0.17(2) 0.89(9) 0.46(4) 0.52(6) -0.05(2) -0.05(3)
O21W 0.129(13) 0.61(6) 0.30(2) -0.16(3) -0.044(16) 0.16(2)
O22W 0.28(7) 0.66(18) 0.31(8) 0.000 -0.26(7) 0.000
O23W 0.79(14) 0.080(14) 0.19(2) -0.036(16) 0.20(5) 0.08(3)
O24W 0.30(5) 0.22(3) 0.15(2) 0.06(2) 0.06(3) 0.16(3)
O25W 0.46(5) 0.41(4) 0.32(3) -0.19(3) -0.04(3) -0.07(3)
O26W 0.58(13) 0.23(5) 0.10(2) 0.000 0.000 -0.26(7)
O27W 0.28(6) 0.26(6) 0.95(12) -0.17(8) 0.38(8) -0.17(5)
O28W 0.62(14) 0.29(6) 0.063(18) 0.000 0.000 0.33(9)
Na1 0.073(4) 0.073(4) 0.029(4) -0.012(3) -0.012(3) 0.002(5)
Na2 0.118(14) 0.27(3) 0.082(10) 0.000 0.009(10) 0.000
Na3 0.34(5) 0.47(7) 0.17(3) -0.14(4) 0.000 0.000
Na4 0.055(14) 0.30(6) 0.054(14) 0.000 0.000 0.03(2)
Na4B 0.22(5) 0.23(5) 0.060(17) 0.000 0.000 0.03(4)

loop_
_atom_type_symbol
_atom_type_description
_atom_type_scat_dispersion_real
_atom_type_scat_dispersion_imag
_atom_type_scat_source
C C 0.0033 0.0016 'International Tables Vol C Tables 4.2.6.8 and 6.1.1.4'
H H 0.0000 0.0000 'International Tables Vol C Tables 4.2.6.8 and 6.1.1.4'
Cu Cu 0.3201 1.2651 'International Tables Vol C Tables 4.2.6.8 and 6.1.1.4'
Mn Mn 0.3368 0.7283 'International Tables Vol C Tables 4.2.6.8 and 6.1.1.4'
N N 0.0061 0.0033 'International Tables Vol C Tables 4.2.6.8 and 6.1.1.4'
O O 0.0106 0.0060 'International Tables Vol C Tables 4.2.6.8 and 6.1.1.4'
Na Na 0.0362 0.0249 'International Tables Vol C Tables 4.2.6.8 and 6.1.1.4'

loop_
_geom_angle_atom_site_label_1
_geom_angle_atom_site_label_2
_geom_angle_atom_site_label_3
_geom_angle
_geom_angle_site_symmetry_1
_geom_angle_site_symmetry_3
O2 C1 O1 128.0(11) . .
O2 C1 C2 121.5(14) . .
O1 C1 C2 110.3(11) . .
N1 C2 O3 126.8(9) . .
N1 C2 C1 120.6(12) . .
O3 C2 C1 112.5(12) . .
O6 C3 N2 129.2(9) . .
O6 C3 C4 119.3(8) . .
N2 C3 C4 111.5(8) . .
O4 C4 O5 126.4(9) . .
O4 C4 C3 118.3(8) . .
O5 C4 C3 115.0(8) . .
O9 C5 O8 126.4(8) . .
O9 C5 C6 117.0(8) . .
O8 C5 C6 116.6(9) . .
N3 C6 O7 128.5(8) . .
N3 C6 C5 114.9(8) . .
O7 C6 C5 116.5(7) . .
C8 C7 N1 119.2(8) . .
C8 C7 C9 120.0(8) . .
N1 C7 C9 120.8(8) . .
C7 C8 C7 120.1(11) 11_556 .
C7 C8 C22 120.0(6) 11_556 .
C7 C8 C22 120.0(6) . .
C10 C9 C7 118.9(8) . .
C10 C9 C23 120.5(8) . .
C7 C9 C23 120.4(8) . .
C9 C10 C9 121.7(11) . 11_556
C19 C11 C12 126.1(8) . .
C19 C11 N2 120.7(7) . .
C12 C11 N2 113.1(9) . .
C11 C12 C11 110.7(12) 11_556 .
C11 C12 C13 124.5(6) 11_556 .
C11 C12 C13 124.5(6) . .
C17 C14 C15 124.8(7) . .
C17 C14 N3 118.9(7) . .
C15 C14 N3 116.3(6) . .
C14 C15 C14 114.4(9) 11 .
C14 C15 C16 122.6(4) 11 .
C14 C15 C16 122.6(4) . .
C14 C17 C18 119.6(8) . .
C14 C17 C24 125.7(8) . .
C18 C17 C24 114.3(8) . .
C17 C18 C17 116.3(11) . 11
C11 C19 C21 115.7(9) . .
C11 C19 C20 120.9(9) . .
C21 C19 C20 123.1(11) . .
C19 C21 C19 125.8(15) 11_556 .
O1 Cu1 O1 84.7(5) . 10
O1 Cu1 N1 83.7(4) . .
O1 Cu1 N1 166.8(4) 10 .
O1 Cu1 N1 166.8(4) . 10
O1 Cu1 N1 83.7(4) 10 10
N1 Cu1 N1 107.0(5) . 10
O1 Cu1 Na3 44.9(4) . .
O1 Cu1 Na3 44.9(4) 10 .
N1 Cu1 Na3 126.3(2) . .
N1 Cu1 Na3 126.3(2) 10 .
N2 Cu2 N2 105.2(4) . 12_565
N2 Cu2 O4 82.8(3) . .
N2 Cu2 O4 171.8(3) 12_565 .
N2 Cu2 O4 171.8(3) . 12_565
N2 Cu2 O4 82.8(3) 12_565 12_565
O4 Cu2 O4 89.2(3) . 12_565
N2 Cu2 Na2 127.4(2) . .
N2 Cu2 Na2 127.4(2) 12_565 .
O4 Cu2 Na2 44.75(17) . .
O4 Cu2 Na2 44.75(17) 12_565 .
N3 Cu3 N3 105.4(4) . 16
N3 Cu3 O9 83.4(3) . .
N3 Cu3 O9 169.7(3) 16 .
N3 Cu3 O9 169.7(3) . 16
N3 Cu3 O9 83.4(3) 16 16
O9 Cu3 O9 87.4(4) . 16
N3 Cu3 O1W 101.2(3) . .
N3 Cu3 O1W 101.2(3) 16 .
O9 Cu3 O1W 81.9(3) . .
O9 Cu3 O1W 81.9(3) 16 .
N3 Cu3 Na1 127.30(18) . .
N3 Cu3 Na1 127.30(18) 16 .
O9 Cu3 Na1 44.10(18) . .
O9 Cu3 Na1 44.10(18) 16 .
O1W Cu3 Na1 72.0(3) . .
O7 Mn1 O6 172.3(3) . .
O7 Mn1 O8 82.0(3) . .
O6 Mn1 O8 93.0(3) . .
O7 Mn1 O2 92.9(3) . .
O6 Mn1 O2 92.9(3) . .
O8 Mn1 O2 170.8(3) . .
O7 Mn1 O3 95.7(3) . .
O6 Mn1 O3 90.5(3) . .
O8 Mn1 O3 95.1(3) . .
O2 Mn1 O3 77.8(4) . .
O7 Mn1 O5 98.0(3) . .
O6 Mn1 O5 77.0(2) . .
O8 Mn1 O5 99.2(3) . .
O2 Mn1 O5 89.0(3) . .
O3 Mn1 O5 161.3(3) . .
C2 N1 C7 122.0(10) . .
C2 N1 Cu1 109.4(7) . .
C7 N1 Cu1 128.6(8) . .
C3 N2 C11 114.5(7) . .
C3 N2 Cu2 114.4(6) . .
C11 N2 Cu2 130.9(6) . .
C6 N3 C14 117.5(7) . .
C6 N3 Cu3 112.6(5) . .
C14 N3 Cu3 129.9(5) . .
C1 O1 Cu1 115.5(7) . .
C1 O1 Na3 137.6(8) . .
Cu1 O1 Na3 101.7(10) . .
C1 O2 Mn1 114.6(8) . .
C1 O2 Na4B 114.7(16) . .
Mn1 O2 Na4B 125.2(13) . .
C2 O3 Mn1 111.5(7) . .
C4 O4 Cu2 112.7(6) . .
C4 O4 Na2 144.5(6) . .
Cu2 O4 Na2 101.9(3) . .
C4 O5 Mn1 108.8(6) . .
C4 O5 Na4 109.3(11) . .
Mn1 O5 Na4 106.7(10) . .
C3 O6 Mn1 117.6(6) . .
C6 O7 Mn1 112.4(5) . .
Na4B O6W Na4 48.2(19) . .
C5 O8 Mn1 111.7(6) . .
C5 O9 Cu3 112.0(6) . .
C5 O9 Na1 147.2(6) . .
Cu3 O9 Na1 100.6(3) . .
O9W O8W Na1 71.1(16) 5_556 11_556
O9W O8W Na1 71.1(16) 5_556 .
Na1 O8W Na1 51.2(8) 11_556 .
O8W O9W O9W 134.0(18) 5_556 5_556
O8W O9W Na1 69.8(18) 5_556 11_556
O9W O9W Na1 68.8(6) 5_556 11_556
O8W O9W Na1 69.8(18) 5_556 .
O9W O9W Na1 68.8(6) 5_556 .
Na1 O9W Na1 50.7(8) 11_556 .
O10W O10W Na2 69.5(6) 2_565 .
O10W O10W Na2 69.5(6) 2_565 2_565
Na2 O10W Na2 43.1(10) . 2_565
O10W O10W Na4 172.2(9) 2_565 .
Na2 O10W Na4 103.3(11) . .
Na2 O10W Na4 103.3(11) 2_565 .
O11W O11W Na1 77.5(6) 16 .
Na4B O14W Na4 46.6(19) 2_565 2_565
Na4B O26W Na3 107(2) . 11
Na4B O26W Na3 107(2) . .
Na3 O26W Na3 53(2) 11 .
Na4 O28W Na2 126(3) . .
Na4 O28W Na2 126(3) . 2_565
Na2 O28W Na2 44.5(9) . 2_565
Na1 Na1 O9 139.3(2) 11_556 16
Na1 Na1 O9 139.3(2) 11_556 .
O9 Na1 O9 69.9(4) 16 .
Na1 Na1 O8W 64.4(4) 11_556 .
O9 Na1 O8W 133.9(8) 16 .
O9 Na1 O8W 75.0(4) . .
Na1 Na1 O8W 64.4(4) 11_556 5_556
O9 Na1 O8W 75.0(4) 16 5_556
O9 Na1 O8W 133.9(8) . 5_556
O8W Na1 O8W 112.3(14) . 5_556
Na1 Na1 O9W 64.7(4) 11_556 5_556
O9 Na1 O9W 105.9(7) 16 5_556
O9 Na1 O9W 82.0(4) . 5_556
O8W Na1 O9W 39.1(10) . 5_556
O8W Na1 O9W 79.8(11) 5_556 5_556
Na1 Na1 O9W 64.7(4) 11_556 .
O9 Na1 O9W 82.0(4) 16 .
O9 Na1 O9W 105.9(7) . .
O8W Na1 O9W 79.8(11) . .
O8W Na1 O9W 39.1(10) 5_556 .
O9W Na1 O9W 42.3(11) 5_556 .
Na1 Na1 O11W 116.8(5) 11_556 .
O9 Na1 O11W 93.0(6) 16 .
O9 Na1 O11W 78.7(6) . .
O8W Na1 O11W 108.7(10) . .
O8W Na1 O11W 132.8(11) 5_556 .
O9W Na1 O11W 146.4(8) 5_556 .
O9W Na1 O11W 171.3(8) . .
Na1 Na1 O11W 116.8(5) 11_556 16
O9 Na1 O11W 78.7(6) 16 16
O9 Na1 O11W 93.0(6) . 16
O8W Na1 O11W 132.8(11) . 16
O8W Na1 O11W 108.7(10) 5_556 16
O9W Na1 O11W 171.3(8) 5_556 16
O9W Na1 O11W 146.3(8) . 16
O11W Na1 O11W 25.0(12) . 16
Na1 Na1 Cu3 152.81(18) 11_556 .
O9 Na1 Cu3 35.26(18) 16 .
O9 Na1 Cu3 35.26(18) . .
O8W Na1 Cu3 102.9(6) . .
O8W Na1 Cu3 102.9(6) 5_556 .
O9W Na1 Cu3 90.1(5) 5_556 .
O9W Na1 Cu3 90.1(5) . .
O11W Na1 Cu3 89.7(5) . .
O11W Na1 Cu3 89.7(5) 16 .
Na2 Na2 O12W 122.9(8) 2_565 .
Na2 Na2 O28W 67.8(5) 2_565 .
O12W Na2 O28W 103.6(13) . .
Na2 Na2 O28W 67.8(5) 2_565 2_565
O12W Na2 O28W 103.6(13) . 2_565
O28W Na2 O28W 135.3(9) . 2_565
Na2 Na2 O4 140.4(4) 2_565 12_565
O12W Na2 O4 81.7(7) . 12_565
O28W Na2 O4 141.9(11) . 12_565
O28W Na2 O4 76.9(6) 2_565 12_565
Na2 Na2 O4 140.4(4) 2_565 .
O12W Na2 O4 81.7(7) . .
O28W Na2 O4 76.9(6) . .
O28W Na2 O4 141.9(11) 2_565 .
O4 Na2 O4 66.5(5) 12_565 .
Na2 Na2 O10W 68.5(5) 2_565 2_565
O12W Na2 O10W 157.4(6) . 2_565
O28W Na2 O10W 98.9(14) . 2_565
O28W Na2 O10W 60.4(15) 2_565 2_565
O4 Na2 O10W 79.0(6) 12_565 2_565
O4 Na2 O10W 101.2(8) . 2_565
Na2 Na2 O10W 68.5(5) 2_565 .
O12W Na2 O10W 157.4(6) . .
O28W Na2 O10W 60.4(15) . .
O28W Na2 O10W 98.9(14) 2_565 .
O4 Na2 O10W 101.2(8) 12_565 .
O4 Na2 O10W 79.0(6) . .
O10W Na2 O10W 41.0(11) 2_565 .
Na2 Na2 Cu2 154.3(3) 2_565 .
O12W Na2 Cu2 82.8(8) . .
O28W Na2 Cu2 109.0(9) . .
O28W Na2 Cu2 109.0(9) 2_565 .
O4 Na2 Cu2 33.3(3) 12_565 .
O4 Na2 Cu2 33.3(3) . .
O10W Na2 Cu2 87.6(6) 2_565 .
O10W Na2 Cu2 87.6(6) . .
Na2 Na2 Na4 77.0(3) 2_565 .
O12W Na2 Na4 119.3(5) . .
O28W Na2 Na4 25.0(15) . .
O28W Na2 Na4 134.8(11) 2_565 .
O4 Na2 Na4 120.5(6) 12_565 .
O4 Na2 Na4 63.5(3) . .
O10W Na2 Na4 81.1(8) 2_565 .
O10W Na2 Na4 40.2(7) . .
Cu2 Na2 Na4 90.8(3) . .
Na2 Na2 Na4 77.0(3) 2_565 2_565
O12W Na2 Na4 119.3(5) . 2_565
O28W Na2 Na4 134.8(11) . 2_565
O28W Na2 Na4 25.0(15) 2_565 2_565
O4 Na2 Na4 63.5(3) 12_565 2_565
O4 Na2 Na4 120.5(6) . 2_565
O10W Na2 Na4 40.2(7) 2_565 2_565
O10W Na2 Na4 81.1(8) . 2_565
Cu2 Na2 Na4 90.8(3) . 2_565
Na4 Na2 Na4 121.1(10) . 2_565
Na3 Na3 O26W 63.5(12) 11 10
Na3 Na3 O26W 63.5(11) 11 .
O26W Na3 O26W 92(3) 10 .
Na3 Na3 O13W 111.6(16) 11 .
O26W Na3 O13W 131(2) 10 .
O26W Na3 O13W 131(2) . .
Na3 Na3 O1 146.3(6) 11 .
O26W Na3 O1 131(3) 10 .
O26W Na3 O1 84.2(11) . .
O13W Na3 O1 81.9(12) . .
Na3 Na3 O1 146.3(6) 11 10
O26W Na3 O1 84.2(11) 10 10
O26W Na3 O1 131(3) . 10
O13W Na3 O1 81.9(12) . 10
O1 Na3 O1 63.5(12) . 10
Na3 Na3 Na4B 73.3(7) 11 10
O26W Na3 Na4B 34.5(15) 10 10
O26W Na3 Na4B 124(2) . 10
O13W Na3 Na4B 96.7(17) . 10
O1 Na3 Na4B 137.8(15) . 10
O1 Na3 Na4B 74.5(5) 10 10
Na3 Na3 Na4B 73.3(7) 11 .
O26W Na3 Na4B 124(2) 10 .
O26W Na3 Na4B 34.5(15) . .
O13W Na3 Na4B 96.7(17) . .
O1 Na3 Na4B 74.5(5) . .
O1 Na3 Na4B 137.8(15) 10 .
Na4B Na3 Na4B 146.5(14) 10 .
Na3 Na3 Cu1 156.9(10) 11 .
O26W Na3 Cu1 101.6(18) 10 .
O26W Na3 Cu1 101.6(18) . .
O13W Na3 Cu1 91.5(13) . .
O1 Na3 Cu1 33.4(7) . .
O1 Na3 Cu1 33.4(7) 10 .
Na4B Na3 Cu1 105.1(11) 10 .
Na4B Na3 Cu1 105.1(11) . .
O28W Na4 O10W 60.1(19) . .
O28W Na4 O5 72.3(7) . .
O10W Na4 O5 92.4(12) . .
O28W Na4 O5 72.3(7) . 11
O10W Na4 O5 92.4(12) . 11
O5 Na4 O5 135.6(10) . 11
O28W Na4 O14W 115(2) . 12_565
O10W Na4 O14W 62.9(11) . 12_565
O5 Na4 O14W 82.3(6) . 12_565
O5 Na4 O14W 137.7(12) 11 12_565
O28W Na4 O14W 115(2) . 2_565
O10W Na4 O14W 62.9(11) . 2_565
O5 Na4 O14W 137.7(12) . 2_565
O5 Na4 O14W 82.3(6) 11 2_565
O14W Na4 O14W 56.3(10) 12_565 2_565
O28W Na4 O6W 142.2(19) . .
O10W Na4 O6W 157.7(12) . .
O5 Na4 O6W 96.0(12) . .
O5 Na4 O6W 96.0(12) 11 .
O14W Na4 O6W 97.7(12) 12_565 .
O14W Na4 O6W 97.7(12) 2_565 .
O28W Na4 Na2 28.5(12) . .
O10W Na4 Na2 36.6(9) . .
O5 Na4 Na2 67.6(9) . .
O5 Na4 Na2 92.0(12) 11 .
O14W Na4 Na2 86.9(12) 12_565 .
O14W Na4 Na2 99.0(15) 2_565 .
O6W Na4 Na2 162.3(7) . .
O28W Na4 Na2 28.5(12) . 2_565
O10W Na4 Na2 36.6(9) . 2_565
O5 Na4 Na2 92.0(12) . 2_565
O5 Na4 Na2 67.6(9) 11 2_565
O14W Na4 Na2 99.0(15) 12_565 2_565
O14W Na4 Na2 86.9(12) 2_565 2_565
O6W Na4 Na2 162.3(7) . 2_565
Na2 Na4 Na2 26.0(6) . 2_565
O26W Na4B O6W 90(3) . .
O26W Na4B O14W 108(2) . 12_565
O6W Na4B O14W 141.7(18) . 12_565
O26W Na4B O14W 108(2) . 2_565
O6W Na4B O14W 141.7(18) . 2_565
O14W Na4B O14W 65.1(18) 12_565 2_565
O26W Na4B O2 92.5(14) . 11
O6W Na4B O2 83.0(12) . 11
O14W Na4B O2 128(2) 12_565 11
O14W Na4B O2 63.2(8) 2_565 11
O26W Na4B O2 92.5(14) . .
O6W Na4B O2 83.0(12) . .
O14W Na4B O2 63.2(8) 12_565 .
O14W Na4B O2 128(2) 2_565 .
O2 Na4B O2 165(2) 11 .
O26W Na4B Na3 38.0(12) . 11
O6W Na4B Na3 123(3) . 11
O14W Na4B Na3 88(2) 12_565 11
O14W Na4B Na3 70.2(16) 2_565 11
O2 Na4B Na3 79.4(12) 11 11
O2 Na4B Na3 112.7(17) . 11
O26W Na4B Na3 38.0(12) . .
O6W Na4B Na3 123(3) . .
O14W Na4B Na3 70.2(16) 12_565 .
O14W Na4B Na3 88(2) 2_565 .
O2 Na4B Na3 112.7(17) 11 .
O2 Na4B Na3 79.4(12) . .
Na3 Na4B Na3 33.5(14) 11 .

loop_
_geom_bond_atom_site_label_1
_geom_bond_atom_site_label_2
_geom_bond_distance
_geom_bond_site_symmetry_2
C1 O2 1.234(15) .
C1 O1 1.294(17) .
C1 C2 1.538(16) .
C2 N1 1.250(15) .
C2 O3 1.339(15) .
C3 O6 1.215(11) .
C3 N2 1.299(12) .
C3 C4 1.530(13) .
C4 O4 1.235(11) .
C4 O5 1.299(11) .
C5 O9 1.245(12) .
C5 O8 1.249(12) .
C5 C6 1.561(12) .
C6 N3 1.263(10) .
C6 O7 1.274(11) .
C7 C8 1.391(10) .
C7 N1 1.397(11) .
C7 C9 1.405(13) .
C8 C7 1.391(10) 11_556
C8 C22 1.570(19) .
C9 C10 1.385(10) .
C9 C23 1.519(13) .
C10 C9 1.385(10) 11_556
C11 C19 1.359(15) .
C11 C12 1.436(12) .
C11 N2 1.494(11) .
C12 C11 1.436(12) 11_556
C12 C13 1.43(2) .
C14 C17 1.302(12) .
C14 C15 1.392(9) .
C14 N3 1.469(9) .
C15 C14 1.392(9) 11
C15 C16 1.468(19) .
C17 C18 1.435(10) .
C17 C24 1.499(12) .
C18 C17 1.435(10) 11
C19 C21 1.365(11) .
C19 C20 1.516(14) .
C21 C19 1.365(11) 11_556
Cu1 O1 1.945(9) .
Cu1 O1 1.945(9) 10
Cu1 N1 1.995(9) .
Cu1 N1 1.995(9) 10
Cu1 Na3 3.46(5) .
Cu2 N2 1.961(7) .
Cu2 N2 1.961(7) 12_565
Cu2 O4 1.967(6) .
Cu2 O4 1.967(6) 12_565
Cu2 Na2 3.501(17) .
Cu3 N3 1.997(7) .
Cu3 N3 1.997(7) 16
Cu3 O9 2.000(6) .
Cu3 O9 2.000(6) 16
Cu3 O1W 2.427(11) .
Cu3 Na1 3.404(8) .
Mn1 O7 2.024(6) .
Mn1 O6 2.024(7) .
Mn1 O8 2.075(7) .
Mn1 O2 2.084(10) .
Mn1 O3 2.217(8) .
Mn1 O5 2.265(8) .
O1 Na3 2.49(4) .
O2 Na4B 2.804(10) .
O4 Na2 2.519(16) .
O5 Na4 2.883(12) .
O6W Na4B 2.14(6) .
O6W Na4 2.98(6) .
O9 Na1 2.410(9) .
O8W O9W 1.65(4) 5_556
O8W Na1 2.46(3) 11_556
O8W Na1 2.46(3) .
O9W O8W 1.65(4) 5_556
O9W O9W 1.79(5) 5_556
O9W Na1 2.48(3) 11_556
O9W Na1 2.48(3) .
O10W O10W 1.80(5) 2_565
O10W Na2 2.57(3) .
O10W Na2 2.57(3) 2_565
O10W Na4 2.78(6) .
O11W O11W 1.13(6) 16
O11W Na1 2.60(3) .
O12W Na2 2.47(5) .
O13W Na3 2.23(7) .
O14W Na4B 2.60(6) 2_565
O14W Na4 2.97(4) 2_565
O18W O19W 1.13(2) 16
O19W O18W 1.13(2) 16
O26W Na4B 2.03(8) .
O26W Na3 2.20(2) 11
O26W Na3 2.20(2) .
O27W O27W 0.92(16) 16
O28W Na4 2.21(6) .
O28W Na2 2.49(2) .
O28W Na2 2.49(2) 2_565
Na1 Na1 2.127(16) 11_556
Na1 O9 2.410(9) 16
Na1 O8W 2.46(3) 5_556
Na1 O9W 2.48(3) 5_556
Na1 O11W 2.60(3) 16
Na2 Na2 1.89(3) 2_565
Na2 O28W 2.49(2) 2_565
Na2 O4 2.519(16) 12_565
Na2 O10W 2.57(3) 2_565
Na2 Na4 4.20(5) .
Na2 Na4 4.20(5) 2_565
Na3 Na3 1.96(8) 11
Na3 O26W 2.20(2) 10
Na3 O1 2.49(4) 10
Na3 Na4B 3.41(6) 10
Na3 Na4B 3.41(6) .
Na4 O5 2.883(12) 11
Na4 O14W 2.97(4) 12_565
Na4 O14W 2.97(4) 2_565
Na4 Na2 4.20(5) 2_565
Na4B O14W 2.60(6) 12_565
Na4B O14W 2.60(6) 2_565
Na4B O2 2.804(10) 11
Na4B Na3 3.41(6) 11
